data_7024738
loop_
_publ_author_name
'Partyka, David V.'
'Updegraff, 3rd, James B'
'Zeller, Matthias'
'Hunter, Allen D.'
'Gray, Thomas G.'

_publ_section_title
;
 Gold(I) halide complexes of bis(diphenylphosphine)diphenyl ether ligands:
 a balance of ligand strain and non-covalent interactions.
;
_journal_issue 22
_journal_name_full 'Dalton transactions (Cambridge, England : 2003)'
_journal_page_first 5388
_journal_page_last 5397
_journal_paper_doi 10.1039/b920717a
_journal_volume 39
_journal_year 2010
_chemical_formula_moiety 'C31 H48 Au O P2, Au Br2'
_chemical_formula_sum 'C31 H48 Au2 Br2 O P2'
_chemical_formula_weight 1052.39
_chemical_name_systematic
;
?
;
_space_group_IT_number 2
_symmetry_cell_setting triclinic
_symmetry_space_group_name_Hall '-P 1'
_symmetry_space_group_name_H-M 'P -1'
_atom_sites_solution_hydrogens geom
_atom_sites_solution_primary direct
_atom_sites_solution_secondary difmap
_audit_creation_method SHELXL-97
_cell_angle_alpha 80.764(2)
_cell_angle_beta 83.754(2)
_cell_angle_gamma 83.867(2)
_cell_formula_units_Z 2
_cell_length_a 7.8004(15)
_cell_length_b 13.229(3)
_cell_length_c 16.615(3)
_cell_measurement_reflns_used 9982
_cell_measurement_temperature 100(2)
_cell_measurement_theta_max 26.98
_cell_measurement_theta_min 2.14
_cell_volume 1675.3(6)
_computing_cell_refinement 'Bruker SMART'
_computing_data_collection 'Bruker SMART'
_computing_data_reduction 'Bruker SAINT'
_computing_molecular_graphics 'Bruker SHELXTL'
_computing_publication_material 'Bruker SHELXTL'
_computing_structure_refinement 'SHELXL-97 (Sheldrick, 1997)'
_computing_structure_solution 'SHELXS-97 (Sheldrick, 1990)'
_diffrn_ambient_temperature 100(2)
_diffrn_measured_fraction_theta_full 0.997
_diffrn_measured_fraction_theta_max 0.979
_diffrn_measurement_device_type 'Bruker AXS APEX II CCD area detector'
_diffrn_measurement_method 'phi and omega scans'
_diffrn_radiation_monochromator graphite
_diffrn_radiation_source 'fine-focus sealed tube'
_diffrn_radiation_type MoK\a
_diffrn_radiation_wavelength 0.71073
_diffrn_reflns_av_R_equivalents 0.0353
_diffrn_reflns_av_sigmaI/netI 0.0401
_diffrn_reflns_limit_h_max 9
_diffrn_reflns_limit_h_min -9
_diffrn_reflns_limit_k_max 16
_diffrn_reflns_limit_k_min -16
_diffrn_reflns_limit_l_max 21
_diffrn_reflns_limit_l_min -21
_diffrn_reflns_number 18664
_diffrn_reflns_theta_full 25.00
_diffrn_reflns_theta_max 27.04
_diffrn_reflns_theta_min 1.57
_diffrn_standards_decay_% none
_diffrn_standards_number 0
_exptl_absorpt_coefficient_mu 11.250
_exptl_absorpt_correction_T_max 0.3708
_exptl_absorpt_correction_T_min 0.0727
_exptl_absorpt_correction_type numerical
_exptl_absorpt_process_details 'Axscale in APEX2 (Bruker, 2004)'
_exptl_crystal_colour colourless
_exptl_crystal_density_diffrn 2.086
_exptl_crystal_density_meas ?
_exptl_crystal_density_method 'not measured'
_exptl_crystal_description Irregular
_exptl_crystal_F_000 1000
_exptl_crystal_size_max 0.49
_exptl_crystal_size_mid 0.37
_exptl_crystal_size_min 0.11
_refine_diff_density_max 1.263
_refine_diff_density_min -3.331
_refine_diff_density_rms 0.244
_refine_ls_extinction_method none
_refine_ls_goodness_of_fit_ref 1.021
_refine_ls_hydrogen_treatment constr
_refine_ls_matrix_type full
_refine_ls_number_parameters 357
_refine_ls_number_reflns 7183
_refine_ls_number_restraints 0
_refine_ls_restrained_S_all 1.021
_refine_ls_R_factor_all 0.0358
_refine_ls_R_factor_gt 0.0333
_refine_ls_shift/su_max 0.001
_refine_ls_shift/su_mean 0.000
_refine_ls_structure_factor_coef Fsqd
_refine_ls_weighting_details 'calc w=1/[\s^2^(Fo^2^)+(0.1000P)^2^+0.3396P] where P=(Fo^2^+2Fc^2^)/3'
_refine_ls_weighting_scheme calc
_refine_ls_wR_factor_gt 0.1201
_refine_ls_wR_factor_ref 0.1241
_reflns_number_gt 6652
_reflns_number_total 7183
_reflns_threshold_expression >2sigma(I)
_cod_data_source_file b920717a.txt
_cod_data_source_block ju020808_0m
_cod_depositor_comments
;
The following automatic conversions were performed:

'_symmetry_cell_setting' value 'Triclinic' changed to 'triclinic'
according to /home/saulius/struct/CIF-dictionaries/cif_core.dic
dictionary named 'cif_core.dic' version 2.4.2 from 2011-04-26.

Automatic conversion script
Id: cif_fix_values 1891 2012-01-12 08:04:46Z andrius 

The following automatic conversions were performed:

'_exptl_crystal_density_meas' value 'not measured' was changed to '?'
- the value is perceived as not measured.

Automatic conversion script
Id: cif_fix_values 3008 2015-01-20 13:52:24Z robertas 
;
_cod_original_sg_symbol_H-M P-1
_cod_database_code 7024738

loop_
_symmetry_equiv_pos_as_xyz
'x, y, z'
'-x, -y, -z'

loop_
_atom_site_label
_atom_site_type_symbol
_atom_site_fract_x
_atom_site_fract_y
_atom_site_fract_z
_atom_site_U_iso_or_equiv
_atom_site_adp_type
_atom_site_occupancy
_atom_site_symmetry_multiplicity
_atom_site_calc_flag
_atom_site_refinement_flags
Au1 Au 0.33942(2) 0.229022(14) 0.313724(12) 0.01578(9) Uani 1 1 d .
Au2 Au 0.13255(3) 0.254646(15) 0.656367(14) 0.02242(10) Uani 1 1 d .
Br3 Br 0.19633(8) 0.26989(4) 0.79029(4) 0.02695(15) Uani 1 1 d .
Br4 Br 0.07070(8) 0.23527(5) 0.52321(4) 0.03010(15) Uani 1 1 d .
P1 P 0.44882(16) 0.38622(10) 0.30178(8) 0.0150(3) Uani 1 1 d .
P2 P 0.31531(17) 0.07429(10) 0.27159(8) 0.0149(3) Uani 1 1 d .
C20 C 0.6100(7) 0.3790(4) 0.3785(3) 0.0174(10) Uani 1 1 d .
C12 C 0.4770(7) 0.0742(4) 0.1826(3) 0.0174(10) Uani 1 1 d .
C8 C 0.6422(7) 0.1646(4) 0.0636(3) 0.0181(10) Uani 1 1 d .
C2 C 0.5749(7) 0.4020(4) 0.2006(3) 0.0187(10) Uani 1 1 d .
O1 O 0.4647(5) 0.2586(3) 0.1572(2) 0.0172(7) Uani 1 1 d .
C16 C 0.2805(7) 0.4978(4) 0.2994(3) 0.0188(11) Uani 1 1 d .
C3 C 0.6852(7) 0.4804(4) 0.1824(3) 0.0195(11) Uani 1 1 d .
H3 H 0.6844 0.5284 0.2193 0.023 Uiso 1 1 calc R
C1 C 0.5767(6) 0.3354(4) 0.1439(3) 0.0161(10) Uani 1 1 d .
C11 C 0.5503(7) -0.0184(4) 0.1578(4) 0.0212(11) Uani 1 1 d .
H11 H 0.5196 -0.0819 0.1887 0.025 Uiso 1 1 calc R
C21 C 0.6732(8) 0.4807(5) 0.3902(4) 0.0261(12) Uani 1 1 d .
H21A H 0.5743 0.5267 0.4079 0.039 Uiso 1 1 calc R
H21B H 0.7300 0.5129 0.3383 0.039 Uiso 1 1 calc R
H21C H 0.7558 0.4676 0.4319 0.039 Uiso 1 1 calc R
C17 C 0.1579(8) 0.4787(5) 0.2375(4) 0.0267(13) Uani 1 1 d .
H17A H 0.1135 0.4113 0.2548 0.040 Uiso 1 1 calc R
H17B H 0.2216 0.4804 0.1831 0.040 Uiso 1 1 calc R
H17C H 0.0609 0.5324 0.2352 0.040 Uiso 1 1 calc R
C6 C 0.6853(7) 0.3438(4) 0.0712(3) 0.0181(10) Uani 1 1 d .
C28 C 0.3679(7) -0.0359(4) 0.3517(3) 0.0204(11) Uani 1 1 d .
C18 C 0.3479(7) 0.6035(4) 0.2718(4) 0.0231(12) Uani 1 1 d .
H18A H 0.2499 0.6564 0.2678 0.035 Uiso 1 1 calc R
H18B H 0.4144 0.6045 0.2181 0.035 Uiso 1 1 calc R
H18C H 0.4227 0.6174 0.3117 0.035 Uiso 1 1 calc R
C7 C 0.6702(7) 0.2692(4) 0.0119(3) 0.0210(11) Uani 1 1 d .
C13 C 0.5290(6) 0.1648(4) 0.1347(3) 0.0168(10) Uani 1 1 d .
C5 C 0.7966(7) 0.4210(4) 0.0564(4) 0.0231(12) Uani 1 1 d .
H5 H 0.8744 0.4270 0.0081 0.028 Uiso 1 1 calc R
C29 C 0.5599(7) -0.0343(4) 0.3645(4) 0.0231(12) Uani 1 1 d .
H29A H 0.5810 0.0345 0.3735 0.035 Uiso 1 1 calc R
H29B H 0.6323 -0.0521 0.3159 0.035 Uiso 1 1 calc R
H29C H 0.5888 -0.0845 0.4124 0.035 Uiso 1 1 calc R
C4 C 0.7954(7) 0.4893(4) 0.1113(4) 0.0217(11) Uani 1 1 d .
H4 H 0.8709 0.5426 0.1000 0.026 Uiso 1 1 calc R
C23 C 0.7621(7) 0.3066(5) 0.3500(4) 0.0256(12) Uani 1 1 d .
H23A H 0.8298 0.3428 0.3031 0.038 Uiso 1 1 calc R
H23B H 0.7184 0.2468 0.3338 0.038 Uiso 1 1 calc R
H23C H 0.8359 0.2837 0.3948 0.038 Uiso 1 1 calc R
C30 C 0.2627(8) -0.0151(5) 0.4313(4) 0.0266(13) Uani 1 1 d .
H30A H 0.1389 -0.0130 0.4249 0.040 Uiso 1 1 calc R
H30B H 0.2881 0.0511 0.4444 0.040 Uiso 1 1 calc R
H30C H 0.2935 -0.0699 0.4758 0.040 Uiso 1 1 calc R
C31 C 0.3359(8) -0.1437(4) 0.3355(4) 0.0260(12) Uani 1 1 d .
H31A H 0.3663 -0.1951 0.3824 0.039 Uiso 1 1 calc R
H31B H 0.4076 -0.1597 0.2861 0.039 Uiso 1 1 calc R
H31C H 0.2134 -0.1450 0.3276 0.039 Uiso 1 1 calc R
C19 C 0.1812(8) 0.4938(5) 0.3834(4) 0.0273(13) Uani 1 1 d .
H19A H 0.2576 0.5069 0.4229 0.041 Uiso 1 1 calc R
H19B H 0.1393 0.4257 0.4004 0.041 Uiso 1 1 calc R
H19C H 0.0824 0.5463 0.3810 0.041 Uiso 1 1 calc R
C10 C 0.6672(7) -0.0185(4) 0.0889(4) 0.0236(12) Uani 1 1 d .
H10 H 0.7166 -0.0821 0.0733 0.028 Uiso 1 1 calc R
C22 C 0.5271(8) 0.3268(5) 0.4617(3) 0.0243(12) Uani 1 1 d .
H22A H 0.6123 0.3159 0.5021 0.036 Uiso 1 1 calc R
H22B H 0.4900 0.2603 0.4551 0.036 Uiso 1 1 calc R
H22C H 0.4267 0.3709 0.4804 0.036 Uiso 1 1 calc R
C24 C 0.1084(7) 0.0694(4) 0.2262(4) 0.0220(12) Uani 1 1 d .
C9 C 0.7129(7) 0.0720(5) 0.0426(4) 0.0228(11) Uani 1 1 d .
H9 H 0.7940 0.0703 -0.0043 0.027 Uiso 1 1 calc R
C26 C 0.1179(8) -0.0186(6) 0.1748(5) 0.0349(15) Uani 1 1 d .
H26A H 0.1539 -0.0838 0.2083 0.052 Uiso 1 1 calc R
H26B H 0.2022 -0.0055 0.1270 0.052 Uiso 1 1 calc R
H26C H 0.0037 -0.0223 0.1566 0.052 Uiso 1 1 calc R
C14 C 0.5077(8) 0.3059(5) -0.0342(4) 0.0285(13) Uani 1 1 d .
H14A H 0.5192 0.3752 -0.0643 0.043 Uiso 1 1 calc R
H14B H 0.4048 0.3070 0.0053 0.043 Uiso 1 1 calc R
H14C H 0.4960 0.2587 -0.0727 0.043 Uiso 1 1 calc R
C15 C 0.8274(8) 0.2635(5) -0.0501(4) 0.0281(13) Uani 1 1 d .
H15A H 0.9298 0.2357 -0.0217 0.042 Uiso 1 1 calc R
H15B H 0.8451 0.3326 -0.0794 0.042 Uiso 1 1 calc R
H15C H 0.8088 0.2186 -0.0893 0.042 Uiso 1 1 calc R
C25 C -0.0382(7) 0.0569(5) 0.2936(4) 0.0299(14) Uani 1 1 d .
H25A H -0.0321 0.1055 0.3316 0.045 Uiso 1 1 calc R
H25B H -0.0280 -0.0135 0.3231 0.045 Uiso 1 1 calc R
H25C H -0.1492 0.0705 0.2696 0.045 Uiso 1 1 calc R
C27 C 0.0757(8) 0.1725(5) 0.1711(4) 0.0289(13) Uani 1 1 d .
H27A H -0.0352 0.1751 0.1479 0.043 Uiso 1 1 calc R
H27B H 0.1691 0.1800 0.1266 0.043 Uiso 1 1 calc R
H27C H 0.0724 0.2286 0.2034 0.043 Uiso 1 1 calc R

loop_
_atom_site_aniso_label
_atom_site_aniso_U_11
_atom_site_aniso_U_22
_atom_site_aniso_U_33
_atom_site_aniso_U_23
_atom_site_aniso_U_13
_atom_site_aniso_U_12
Au1 0.01472(13) 0.01197(13) 0.02017(14) -0.00160(9) 0.00103(9) -0.00293(8)
Au2 0.01678(14) 0.01540(14) 0.03345(16) 0.00013(10) -0.00030(10) -0.00188(9)
Br3 0.0271(3) 0.0185(3) 0.0349(3) -0.0039(2) -0.0018(2) -0.0018(2)
Br4 0.0272(3) 0.0289(3) 0.0330(3) 0.0023(3) -0.0039(2) -0.0066(2)
P1 0.0137(6) 0.0124(6) 0.0186(6) -0.0013(5) -0.0005(5) -0.0024(5)
P2 0.0134(6) 0.0116(6) 0.0195(6) -0.0025(5) 0.0006(5) -0.0030(5)
C20 0.019(3) 0.011(2) 0.022(3) -0.0011(19) -0.003(2) -0.0005(19)
C12 0.015(2) 0.018(3) 0.020(3) -0.002(2) 0.0016(19) -0.0042(19)
C8 0.018(3) 0.018(3) 0.018(3) 0.001(2) -0.005(2) -0.004(2)
C2 0.014(2) 0.018(3) 0.024(3) -0.004(2) -0.002(2) -0.001(2)
O1 0.0142(17) 0.0154(17) 0.0213(19) 0.0000(14) -0.0008(14) -0.0039(14)
C16 0.017(2) 0.016(2) 0.023(3) 0.001(2) 0.000(2) -0.004(2)
C3 0.020(3) 0.015(2) 0.023(3) 0.000(2) 0.001(2) -0.002(2)
C1 0.014(2) 0.011(2) 0.021(3) 0.0028(19) -0.003(2) -0.0017(18)
C11 0.021(3) 0.016(3) 0.026(3) -0.002(2) -0.001(2) -0.004(2)
C21 0.034(3) 0.027(3) 0.019(3) -0.001(2) -0.004(2) -0.011(3)
C17 0.023(3) 0.023(3) 0.033(3) 0.003(2) -0.008(2) -0.001(2)
C6 0.016(2) 0.024(3) 0.011(2) 0.007(2) -0.0017(19) 0.000(2)
C28 0.022(3) 0.020(3) 0.020(3) -0.001(2) 0.001(2) -0.005(2)
C18 0.023(3) 0.013(2) 0.032(3) -0.001(2) -0.003(2) 0.000(2)
C7 0.022(3) 0.018(3) 0.021(3) 0.001(2) 0.001(2) 0.001(2)
C13 0.013(2) 0.014(2) 0.023(3) -0.002(2) -0.003(2) -0.0004(18)
C5 0.019(3) 0.024(3) 0.024(3) 0.001(2) 0.003(2) -0.004(2)
C29 0.022(3) 0.019(3) 0.027(3) 0.000(2) -0.008(2) 0.002(2)
C4 0.020(3) 0.019(3) 0.027(3) -0.001(2) 0.001(2) -0.008(2)
C23 0.021(3) 0.030(3) 0.025(3) -0.004(2) -0.001(2) 0.002(2)
C30 0.030(3) 0.019(3) 0.030(3) -0.002(2) 0.006(2) -0.005(2)
C31 0.035(3) 0.017(3) 0.023(3) 0.001(2) 0.009(2) -0.008(2)
C19 0.031(3) 0.019(3) 0.027(3) -0.003(2) 0.009(2) 0.004(2)
C10 0.021(3) 0.020(3) 0.031(3) -0.010(2) -0.003(2) 0.000(2)
C22 0.032(3) 0.026(3) 0.015(3) 0.001(2) -0.003(2) -0.008(2)
C24 0.017(3) 0.020(3) 0.032(3) -0.010(2) -0.006(2) -0.002(2)
C9 0.018(3) 0.028(3) 0.021(3) -0.004(2) 0.002(2) 0.000(2)
C26 0.026(3) 0.041(4) 0.043(4) -0.019(3) -0.006(3) -0.006(3)
C14 0.027(3) 0.032(3) 0.027(3) 0.002(2) -0.007(2) -0.006(2)
C15 0.033(3) 0.025(3) 0.027(3) -0.007(2) 0.007(3) -0.011(2)
C25 0.013(3) 0.030(3) 0.045(4) -0.001(3) 0.003(2) -0.006(2)
C27 0.022(3) 0.033(3) 0.034(3) -0.002(3) -0.014(2) -0.006(2)

loop_
_atom_type_symbol
_atom_type_description
_atom_type_scat_dispersion_real
_atom_type_scat_dispersion_imag
_atom_type_scat_source
C C 0.0033 0.0016 'International Tables Vol C Tables 4.2.6.8 and 6.1.1.4'
H H 0.0000 0.0000 'International Tables Vol C Tables 4.2.6.8 and 6.1.1.4'
O O 0.0106 0.0060 'International Tables Vol C Tables 4.2.6.8 and 6.1.1.4'
P P 0.1023 0.0942 'International Tables Vol C Tables 4.2.6.8 and 6.1.1.4'
Br Br -0.2901 2.4595 'International Tables Vol C Tables 4.2.6.8 and 6.1.1.4'
Au Au -2.0133 8.8022 'International Tables Vol C Tables 4.2.6.8 and 6.1.1.4'

loop_
_geom_angle_atom_site_label_1
_geom_angle_atom_site_label_2
_geom_angle_atom_site_label_3
_geom_angle
P2 Au1 P1 153.46(5)
Br4 Au2 Br3 178.68(2)
C2 P1 C16 106.1(2)
C2 P1 C20 105.7(2)
C16 P1 C20 115.7(2)
C2 P1 Au1 104.97(18)
C16 P1 Au1 114.25(17)
C20 P1 Au1 109.15(17)
C12 P2 C28 110.3(2)
C12 P2 C24 102.7(3)
C28 P2 C24 114.4(3)
C12 P2 Au1 102.95(17)
C28 P2 Au1 111.82(18)
C24 P2 Au1 113.52(18)
C23 C20 C21 110.3(5)
C23 C20 C22 107.9(4)
C21 C20 C22 109.0(5)
C23 C20 P1 105.2(4)
C21 C20 P1 116.7(4)
C22 C20 P1 107.4(4)
C11 C12 C13 116.6(5)
C11 C12 P2 120.6(4)
C13 C12 P2 122.7(4)
C9 C8 C13 118.5(5)
C9 C8 C7 124.6(5)
C13 C8 C7 116.8(5)
C1 C2 C3 117.8(5)
C1 C2 P1 123.8(4)
C3 C2 P1 118.3(4)
C13 O1 C1 116.9(4)
C19 C16 C18 110.3(5)
C19 C16 C17 109.0(5)
C18 C16 C17 108.8(5)
C19 C16 P1 108.6(4)
C18 C16 P1 115.4(4)
C17 C16 P1 104.4(4)
C4 C3 C2 120.8(5)
C4 C3 H3 119.6
C2 C3 H3 119.6
O1 C1 C2 120.2(5)
O1 C1 C6 117.4(5)
C2 C1 C6 122.4(5)
C10 C11 C12 120.6(5)
C10 C11 H11 119.7
C12 C11 H11 119.7
C20 C21 H21A 109.5
C20 C21 H21B 109.5
H21A C21 H21B 109.5
C20 C21 H21C 109.5
H21A C21 H21C 109.5
H21B C21 H21C 109.5
C16 C17 H17A 109.5
C16 C17 H17B 109.5
H17A C17 H17B 109.5
C16 C17 H17C 109.5
H17A C17 H17C 109.5
H17B C17 H17C 109.5
C5 C6 C1 118.1(5)
C5 C6 C7 124.1(5)
C1 C6 C7 117.7(5)
C30 C28 C29 107.0(5)
C30 C28 C31 108.6(5)
C29 C28 C31 109.4(5)
C30 C28 P2 107.5(4)
C29 C28 P2 106.7(4)
C31 C28 P2 117.2(4)
C16 C18 H18A 109.5
C16 C18 H18B 109.5
H18A C18 H18B 109.5
C16 C18 H18C 109.5
H18A C18 H18C 109.5
H18B C18 H18C 109.5
C15 C7 C6 112.2(5)
C15 C7 C8 112.0(5)
C6 C7 C8 106.9(4)
C15 C7 C14 109.0(5)
C6 C7 C14 108.4(5)
C8 C7 C14 108.2(5)
O1 C13 C8 118.0(5)
O1 C13 C12 119.4(5)
C8 C13 C12 122.6(5)
C4 C5 C6 120.6(5)
C4 C5 H5 119.7
C6 C5 H5 119.7
C28 C29 H29A 109.5
C28 C29 H29B 109.5
H29A C29 H29B 109.5
C28 C29 H29C 109.5
H29A C29 H29C 109.5
H29B C29 H29C 109.5
C3 C4 C5 120.3(5)
C3 C4 H4 119.8
C5 C4 H4 119.8
C20 C23 H23A 109.5
C20 C23 H23B 109.5
H23A C23 H23B 109.5
C20 C23 H23C 109.5
H23A C23 H23C 109.5
H23B C23 H23C 109.5
C28 C30 H30A 109.5
C28 C30 H30B 109.5
H30A C30 H30B 109.5
C28 C30 H30C 109.5
H30A C30 H30C 109.5
H30B C30 H30C 109.5
C28 C31 H31A 109.5
C28 C31 H31B 109.5
H31A C31 H31B 109.5
C28 C31 H31C 109.5
H31A C31 H31C 109.5
H31B C31 H31C 109.5
C16 C19 H19A 109.5
C16 C19 H19B 109.5
H19A C19 H19B 109.5
C16 C19 H19C 109.5
H19A C19 H19C 109.5
H19B C19 H19C 109.5
C9 C10 C11 121.1(5)
C9 C10 H10 119.5
C11 C10 H10 119.5
C20 C22 H22A 109.5
C20 C22 H22B 109.5
H22A C22 H22B 109.5
C20 C22 H22C 109.5
H22A C22 H22C 109.5
H22B C22 H22C 109.5
C25 C24 C27 109.4(5)
C25 C24 C26 109.5(5)
C27 C24 C26 109.4(5)
C25 C24 P2 109.7(4)
C27 C24 P2 106.4(4)
C26 C24 P2 112.3(4)
C8 C9 C10 120.4(5)
C8 C9 H9 119.8
C10 C9 H9 119.8
C24 C26 H26A 109.5
C24 C26 H26B 109.5
H26A C26 H26B 109.5
C24 C26 H26C 109.5
H26A C26 H26C 109.5
H26B C26 H26C 109.5
C7 C14 H14A 109.5
C7 C14 H14B 109.5
H14A C14 H14B 109.5
C7 C14 H14C 109.5
H14A C14 H14C 109.5
H14B C14 H14C 109.5
C7 C15 H15A 109.5
C7 C15 H15B 109.5
H15A C15 H15B 109.5
C7 C15 H15C 109.5
H15A C15 H15C 109.5
H15B C15 H15C 109.5
C24 C25 H25A 109.5
C24 C25 H25B 109.5
H25A C25 H25B 109.5
C24 C25 H25C 109.5
H25A C25 H25C 109.5
H25B C25 H25C 109.5
C24 C27 H27A 109.5
C24 C27 H27B 109.5
H27A C27 H27B 109.5
C24 C27 H27C 109.5
H27A C27 H27C 109.5
H27B C27 H27C 109.5

loop_
_geom_bond_atom_site_label_1
_geom_bond_atom_site_label_2
_geom_bond_distance
Au1 P2 2.2993(13)
Au1 P1 2.3027(13)
Au2 Br4 2.3736(8)
Au2 Br3 2.3761(8)
P1 C2 1.847(6)
P1 C16 1.866(6)
P1 C20 1.870(5)
P2 C12 1.836(5)
P2 C28 1.852(6)
P2 C24 1.866(6)
C20 C23 1.527(7)
C20 C21 1.529(7)
C20 C22 1.550(7)
C12 C11 1.399(8)
C12 C13 1.401(7)
C8 C9 1.371(8)
C8 C13 1.396(8)
C8 C7 1.530(7)
C2 C1 1.387(8)
C2 C3 1.394(7)
O1 C13 1.382(6)
O1 C1 1.384(6)
C16 C19 1.516(8)
C16 C18 1.530(7)
C16 C17 1.545(8)
C3 C4 1.380(8)
C3 H3 0.9500
C1 C6 1.394(7)
C11 C10 1.385(8)
C11 H11 0.9500
C21 H21A 0.9800
C21 H21B 0.9800
C21 H21C 0.9800
C17 H17A 0.9800
C17 H17B 0.9800
C17 H17C 0.9800
C6 C5 1.386(8)
C6 C7 1.524(8)
C28 C30 1.528(8)
C28 C29 1.539(8)
C28 C31 1.544(8)
C18 H18A 0.9800
C18 H18B 0.9800
C18 H18C 0.9800
C7 C15 1.517(8)
C7 C14 1.545(8)
C5 C4 1.382(8)
C5 H5 0.9500
C29 H29A 0.9800
C29 H29B 0.9800
C29 H29C 0.9800
C4 H4 0.9500
C23 H23A 0.9800
C23 H23B 0.9800
C23 H23C 0.9800
C30 H30A 0.9800
C30 H30B 0.9800
C30 H30C 0.9800
C31 H31A 0.9800
C31 H31B 0.9800
C31 H31C 0.9800
C19 H19A 0.9800
C19 H19B 0.9800
C19 H19C 0.9800
C10 C9 1.374(8)
C10 H10 0.9500
C22 H22A 0.9800
C22 H22B 0.9800
C22 H22C 0.9800
C24 C25 1.514(8)
C24 C27 1.530(8)
C24 C26 1.541(8)
C9 H9 0.9500
C26 H26A 0.9800
C26 H26B 0.9800
C26 H26C 0.9800
C14 H14A 0.9800
C14 H14B 0.9800
C14 H14C 0.9800
C15 H15A 0.9800
C15 H15B 0.9800
C15 H15C 0.9800
C25 H25A 0.9800
C25 H25B 0.9800
C25 H25C 0.9800
C27 H27A 0.9800
C27 H27B 0.9800
C27 H27C 0.9800
